data_2018715
loop_
_publ_author_name
'Bhattacharjee, Tirtha'
'Gogoi, Prasanta'
'Puranik, Vedavati G.'
'Gawade, Rupesh L.'
'Barman, Pranjit'

_publ_section_title
;
 1-Benzoyl-3-[(2-benzylsulfanyl)phenyl]thiourea
;
_journal_coeditor_code FN3118
_journal_issue 12
_journal_name_full 'Acta Crystallographica Section C'
_journal_page_first o485
_journal_page_last o487
_journal_paper_doi 10.1107/S0108270112045167
_journal_volume 68
_journal_year 2012
_chemical_formula_iupac 'C21 H18 N2 O S2'
_chemical_formula_moiety 'C21 H18 N2 O S2'
_chemical_formula_sum 'C21 H18 N2 O S2'
_chemical_formula_weight 378.49
_chemical_name_common 'thio urea'
_chemical_name_systematic
;
1-Benzoyl-3-[(2-benzylsulfanyl)phenyl]thiourea
;
_space_group_IT_number 14
_symmetry_cell_setting monoclinic
_symmetry_space_group_name_Hall '-P 2ybc'
_symmetry_space_group_name_H-M 'P 1 21/c 1'
_atom_sites_solution_hydrogens geom
_atom_sites_solution_primary direct
_atom_sites_solution_secondary difmap
_cell_angle_alpha 90.00
_cell_angle_beta 106.089(2)
_cell_angle_gamma 90.00
_cell_formula_units_Z 4
_cell_length_a 19.8574(18)
_cell_length_b 4.9195(5)
_cell_length_c 19.6197(18)
_cell_measurement_reflns_used 1378
_cell_measurement_temperature 100(2)
_cell_measurement_theta_max 24.249
_cell_measurement_theta_min 2.588
_cell_volume 1841.5(3)
_computing_cell_refinement 'SAINT (Bruker, 2007)'
_computing_data_collection 'SMART (Bruker, 2007)'
_computing_data_reduction 'SAINT (Bruker, 2007)'
_computing_molecular_graphics 'SHELXTL (Sheldrick, 2008)'
_computing_publication_material 'SHELXTL (Sheldrick, 2008) and ORTEPIII (Burnett & Johnson, 1996)'
_computing_structure_refinement 'SHELXL97 (Sheldrick, 2008)'
_computing_structure_solution 'SHELXS97 (Sheldrick, 2008)'
_diffrn_ambient_temperature 100(2)
_diffrn_measured_fraction_theta_full 0.996
_diffrn_measured_fraction_theta_max 0.996
_diffrn_measurement_device 'Bruker Smart APEX'
_diffrn_measurement_device_type 'Bruker SMART APEX CCD area-detector'
_diffrn_measurement_method \w
_diffrn_radiation_monochromator graphite
_diffrn_radiation_source 'fine-focus sealed tube'
_diffrn_radiation_type MoK\a
_diffrn_radiation_wavelength 0.71073
_diffrn_reflns_av_R_equivalents 0.0632
_diffrn_reflns_av_sigmaI/netI 0.0803
_diffrn_reflns_limit_h_max 23
_diffrn_reflns_limit_h_min -21
_diffrn_reflns_limit_k_max 5
_diffrn_reflns_limit_k_min -5
_diffrn_reflns_limit_l_max 17
_diffrn_reflns_limit_l_min -23
_diffrn_reflns_number 8509
_diffrn_reflns_theta_full 25.00
_diffrn_reflns_theta_max 25.00
_diffrn_reflns_theta_min 2.13
_exptl_absorpt_coefficient_mu 0.302
_exptl_absorpt_correction_T_max 0.9895
_exptl_absorpt_correction_T_min 0.8663
_exptl_absorpt_correction_type multi-scan
_exptl_absorpt_process_details '(SADABS; Bruker, 2007)'
_exptl_crystal_colour colourless
_exptl_crystal_density_diffrn 1.365
_exptl_crystal_density_method 'not measured'
_exptl_crystal_description needle
_exptl_crystal_F_000 792
_exptl_crystal_size_max 0.49
_exptl_crystal_size_mid 0.04
_exptl_crystal_size_min 0.04
_refine_diff_density_max 0.332
_refine_diff_density_min -0.299
_refine_ls_extinction_method none
_refine_ls_goodness_of_fit_ref 1.111
_refine_ls_hydrogen_treatment constr
_refine_ls_matrix_type full
_refine_ls_number_parameters 235
_refine_ls_number_reflns 3231
_refine_ls_number_restraints 0
_refine_ls_restrained_S_all 1.111
_refine_ls_R_factor_all 0.0860
_refine_ls_R_factor_gt 0.0638
_refine_ls_shift/su_max 0.000
_refine_ls_shift/su_mean 0.000
_refine_ls_structure_factor_coef Fsqd
_refine_ls_weighting_details 'calc w=1/[\s^2^(Fo^2^)+(0.0507P)^2^+0.0000P] where P=(Fo^2^+2Fc^2^)/3'
_refine_ls_weighting_scheme calc
_refine_ls_wR_factor_gt 0.1284
_refine_ls_wR_factor_ref 0.1376
_reflns_number_gt 2488
_reflns_number_total 3231
_reflns_threshold_expression I>2sigma(I)
_cod_data_source_file fn3118.cif
_cod_data_source_block I
_cod_original_sg_symbol_H-M 'P 21/c'
_cod_database_code 2018715
_cod_database_fobs_code 2018715

loop_
_symmetry_equiv_pos_as_xyz
'x, y, z'
'-x, y+1/2, -z+1/2'
'-x, -y, -z'
'x, -y-1/2, z-1/2'

loop_
_atom_site_type_symbol
_atom_site_label
_atom_site_fract_x
_atom_site_fract_y
_atom_site_fract_z
_atom_site_U_iso_or_equiv
_atom_site_adp_type
_atom_site_calc_flag
_atom_site_refinement_flags
_atom_site_occupancy
_atom_site_symmetry_multiplicity
S S1 0.35151(4) 0.24021(17) 0.12672(5) 0.0249(3) Uani d . 1 1
S S2 0.07128(5) 0.3494(2) -0.04484(5) 0.0404(3) Uani d . 1 1
O O1 0.22284(11) 0.6259(5) 0.16257(12) 0.0280(6) Uani d . 1 1
N N1 0.12021(13) 0.6122(6) 0.07484(14) 0.0235(7) Uani d . 1 1
H H1N1 0.0780 0.6842 0.0610 0.028 Uiso calc R 1 1
N N2 0.19849(13) 0.2955(5) 0.05228(14) 0.0203(6) Uani d . 1 1
H H1N2 0.2242 0.3540 0.0937 0.024 Uiso calc R 1 1
C C1 0.13422(16) 0.9309(6) 0.17494(17) 0.0198(7) Uani d . 1 1
C C2 0.06821(16) 1.0536(7) 0.14910(19) 0.0248(8) Uani d . 1 1
H H2A 0.0382 1.0013 0.1043 0.030 Uiso calc R 1 1
C C3 0.04672(19) 1.2520(7) 0.1891(2) 0.0336(9) Uani d . 1 1
H H3 0.0019 1.3335 0.1716 0.040 Uiso calc R 1 1
C C4 0.0898(2) 1.3311(8) 0.2536(2) 0.0342(9) Uani d . 1 1
H H4 0.0744 1.4658 0.2806 0.041 Uiso calc R 1 1
C C5 0.1556(2) 1.2153(8) 0.27958(19) 0.0367(10) Uani d . 1 1
H H5 0.1857 1.2729 0.3238 0.044 Uiso calc R 1 1
C C6 0.17737(19) 1.0158(7) 0.24078(18) 0.0311(9) Uani d . 1 1
H H6 0.2222 0.9351 0.2590 0.037 Uiso calc R 1 1
C C7 0.16287(16) 0.7121(7) 0.13786(17) 0.0201(8) Uani d . 1 1
C C8 0.13451(16) 0.4126(7) 0.02985(17) 0.0228(8) Uani d . 1 1
C C9 0.23139(16) 0.0943(6) 0.02050(17) 0.0196(7) Uani d . 1 1
C C10 0.30378(17) 0.0495(7) 0.05132(17) 0.0227(8) Uani d . 1 1
C C11 0.33841(19) -0.1509(7) 0.02339(19) 0.0300(9) Uani d . 1 1
H H11 0.3871 -0.1795 0.0441 0.036 Uiso calc R 1 1
C C12 0.3032(2) -0.3085(7) -0.03384(19) 0.0328(9) Uani d . 1 1
H H12 0.3273 -0.4449 -0.0521 0.039 Uiso calc R 1 1
C C13 0.2322(2) -0.2645(7) -0.06423(18) 0.0330(9) Uani d . 1 1
H H13 0.2077 -0.3716 -0.1036 0.040 Uiso calc R 1 1
C C14 0.19625(18) -0.0648(7) -0.03773(17) 0.0276(8) Uani d . 1 1
H H14 0.1477 -0.0368 -0.0593 0.033 Uiso calc R 1 1
C C15 0.37545(17) -0.0348(7) 0.19253(18) 0.0270(8) Uani d . 1 1
H H15A 0.3347 -0.1568 0.1876 0.032 Uiso calc R 1 1
H H15B 0.4141 -0.1432 0.1835 0.032 Uiso calc R 1 1
C C16 0.39813(16) 0.0774(7) 0.26693(18) 0.0237(8) Uani d . 1 1
C C17 0.45717(16) -0.0285(7) 0.31547(18) 0.0275(8) Uani d . 1 1
H H17 0.4846 -0.1624 0.3006 0.033 Uiso calc R 1 1
C C18 0.47652(18) 0.0596(8) 0.3856(2) 0.0336(9) Uani d . 1 1
H H18 0.5164 -0.0170 0.4185 0.040 Uiso calc R 1 1
C C19 0.4375(2) 0.2601(8) 0.4075(2) 0.0377(10) Uani d . 1 1
H H19 0.4509 0.3228 0.4552 0.045 Uiso calc R 1 1
C C20 0.3791(2) 0.3667(8) 0.3589(2) 0.0381(10) Uani d . 1 1
H H20 0.3523 0.5029 0.3737 0.046 Uiso calc R 1 1
C C21 0.35907(19) 0.2792(7) 0.2896(2) 0.0318(9) Uani d . 1 1
H H21 0.3188 0.3551 0.2571 0.038 Uiso calc R 1 1

loop_
_atom_site_aniso_label
_atom_site_aniso_U_11
_atom_site_aniso_U_22
_atom_site_aniso_U_33
_atom_site_aniso_U_12
_atom_site_aniso_U_13
_atom_site_aniso_U_23
S1 0.0245(5) 0.0128(5) 0.0372(5) -0.0009(4) 0.0085(4) -0.0012(4)
S2 0.0206(5) 0.0634(8) 0.0351(6) -0.0005(5) 0.0043(4) -0.0209(5)
O1 0.0242(13) 0.0256(15) 0.0312(14) 0.0052(11) 0.0028(11) -0.0045(11)
N1 0.0163(14) 0.0276(18) 0.0271(16) 0.0025(12) 0.0069(12) -0.0029(13)
N2 0.0226(15) 0.0174(17) 0.0212(15) -0.0015(12) 0.0062(12) -0.0032(12)
C1 0.0251(17) 0.0101(18) 0.0275(19) -0.0026(14) 0.0126(14) 0.0056(14)
C2 0.0223(17) 0.016(2) 0.038(2) -0.0054(14) 0.0114(15) 0.0007(15)
C3 0.033(2) 0.018(2) 0.055(3) 0.0060(17) 0.0208(19) 0.0081(18)
C4 0.052(2) 0.020(2) 0.040(2) 0.0081(18) 0.028(2) 0.0046(17)
C5 0.060(3) 0.027(2) 0.024(2) 0.0125(19) 0.0123(19) -0.0005(17)
C6 0.038(2) 0.029(2) 0.026(2) 0.0105(17) 0.0088(16) 0.0084(17)
C7 0.0242(18) 0.0152(19) 0.0223(18) -0.0047(14) 0.0086(14) 0.0061(14)
C8 0.0259(18) 0.022(2) 0.0239(19) -0.0064(15) 0.0129(15) -0.0021(15)
C9 0.0313(18) 0.0101(18) 0.0214(18) -0.0048(14) 0.0140(15) 0.0034(13)
C10 0.0363(19) 0.0081(18) 0.028(2) -0.0028(15) 0.0153(16) 0.0029(14)
C11 0.040(2) 0.016(2) 0.041(2) 0.0043(16) 0.0224(18) 0.0067(17)
C12 0.056(3) 0.015(2) 0.035(2) 0.0048(17) 0.026(2) 0.0003(16)
C13 0.066(3) 0.015(2) 0.023(2) -0.0058(19) 0.0187(18) -0.0014(15)
C14 0.037(2) 0.022(2) 0.025(2) -0.0024(16) 0.0100(16) -0.0001(15)
C15 0.0288(18) 0.0107(19) 0.039(2) -0.0006(15) 0.0045(16) 0.0009(15)
C16 0.0248(18) 0.0116(19) 0.036(2) -0.0054(14) 0.0105(15) -0.0009(15)
C17 0.0221(18) 0.024(2) 0.039(2) -0.0008(15) 0.0117(16) -0.0021(17)
C18 0.0279(19) 0.031(2) 0.040(2) -0.0063(17) 0.0077(17) 0.0024(18)
C19 0.048(2) 0.031(2) 0.038(2) -0.0111(19) 0.019(2) -0.0035(18)
C20 0.051(2) 0.030(2) 0.040(2) 0.0068(19) 0.024(2) -0.0007(19)
C21 0.034(2) 0.022(2) 0.042(2) 0.0041(16) 0.0134(17) 0.0038(17)

loop_
_atom_type_symbol
_atom_type_description
_atom_type_scat_dispersion_real
_atom_type_scat_dispersion_imag
_atom_type_scat_source
C C 0.0033 0.0016 'International Tables Vol C Tables 4.2.6.8 and 6.1.1.4'
H H 0.0000 0.0000 'International Tables Vol C Tables 4.2.6.8 and 6.1.1.4'
N N 0.0061 0.0033 'International Tables Vol C Tables 4.2.6.8 and 6.1.1.4'
O O 0.0106 0.0060 'International Tables Vol C Tables 4.2.6.8 and 6.1.1.4'
S S 0.1246 0.1234 'International Tables Vol C Tables 4.2.6.8 and 6.1.1.4'

loop_
_geom_angle_atom_site_label_1
_geom_angle_atom_site_label_2
_geom_angle_atom_site_label_3
_geom_angle
C10 S1 C15 99.77(15)
C7 N1 C8 129.2(3)
C7 N1 H1N1 115.4
C8 N1 H1N1 115.4
C8 N2 C9 131.2(3)
C8 N2 H1N2 114.4
C9 N2 H1N2 114.4
C6 C1 C2 118.4(3)
C6 C1 C7 116.4(3)
C2 C1 C7 125.2(3)
C3 C2 C1 120.0(3)
C3 C2 H2A 120.0
C1 C2 H2A 120.0
C4 C3 C2 120.6(3)
C4 C3 H3 119.7
C2 C3 H3 119.7
C3 C4 C5 120.3(4)
C3 C4 H4 119.8
C5 C4 H4 119.8
C6 C5 C4 119.7(4)
C6 C5 H5 120.1
C4 C5 H5 120.1
C5 C6 C1 121.0(3)
C5 C6 H6 119.5
C1 C6 H6 119.5
O1 C7 N1 121.1(3)
O1 C7 C1 120.9(3)
N1 C7 C1 118.0(3)
N2 C8 N1 115.4(3)
N2 C8 S2 127.9(3)
N1 C8 S2 116.6(2)
C14 C9 C10 118.6(3)
C14 C9 N2 124.1(3)
C10 C9 N2 117.2(3)
C11 C10 C9 119.6(3)
C11 C10 S1 119.3(3)
C9 C10 S1 121.0(3)
C12 C11 C10 121.4(3)
C12 C11 H11 119.3
C10 C11 H11 119.3
C11 C12 C13 119.1(3)
C11 C12 H12 120.5
C13 C12 H12 120.5
C12 C13 C14 120.9(3)
C12 C13 H13 119.6
C14 C13 H13 119.6
C13 C14 C9 120.4(3)
C13 C14 H14 119.8
C9 C14 H14 119.8
C16 C15 S1 111.1(2)
C16 C15 H15A 109.4
S1 C15 H15A 109.4
C16 C15 H15B 109.4
S1 C15 H15B 109.4
H15A C15 H15B 108.0
C17 C16 C21 118.8(3)
C17 C16 C15 119.7(3)
C21 C16 C15 121.5(3)
C18 C17 C16 120.7(3)
C18 C17 H17 119.7
C16 C17 H17 119.7
C17 C18 C19 120.1(3)
C17 C18 H18 120.0
C19 C18 H18 120.0
C20 C19 C18 119.1(4)
C20 C19 H19 120.5
C18 C19 H19 120.5
C21 C20 C19 121.3(4)
C21 C20 H20 119.4
C19 C20 H20 119.4
C20 C21 C16 120.0(3)
C20 C21 H21 120.0
C16 C21 H21 120.0

loop_
_geom_bond_atom_site_label_1
_geom_bond_atom_site_label_2
_geom_bond_distance
_geom_bond_publ_flag
S1 C10 1.786(3) ?
S1 C15 1.839(3) ?
S2 C8 1.674(3) y
O1 C7 1.230(4) y
N1 C7 1.381(4) y
N1 C8 1.401(4) y
N1 H1N1 0.8800 ?
N2 C8 1.353(4) y
N2 C9 1.421(4) ?
N2 H1N2 0.8800 ?
C1 C6 1.401(4) ?
C1 C2 1.404(4) ?
C1 C7 1.497(4) ?
C2 C3 1.392(5) ?
C2 H2A 0.9500 ?
C3 C4 1.373(5) ?
C3 H3 0.9500 ?
C4 C5 1.388(5) ?
C4 H4 0.9500 ?
C5 C6 1.382(5) ?
C5 H5 0.9500 ?
C6 H6 0.9500 ?
C9 C14 1.401(4) ?
C9 C10 1.414(4) ?
C10 C11 1.398(5) ?
C11 C12 1.384(5) ?
C11 H11 0.9500 ?
C12 C13 1.388(5) ?
C12 H12 0.9500 ?
C13 C14 1.396(5) ?
C13 H13 0.9500 ?
C14 H14 0.9500 ?
C15 C16 1.508(5) ?
C15 H15A 0.9900 ?
C15 H15B 0.9900 ?
C16 C17 1.391(4) ?
C16 C21 1.406(5) ?
C17 C18 1.391(5) ?
C17 H17 0.9500 ?
C18 C19 1.394(5) ?
C18 H18 0.9500 ?
C19 C20 1.385(5) ?
C19 H19 0.9500 ?
C20 C21 1.376(5) ?
C20 H20 0.9500 ?
C21 H21 0.9500 ?

loop_
_geom_hbond_atom_site_label_D
_geom_hbond_atom_site_label_H
_geom_hbond_atom_site_label_A
_geom_hbond_site_symmetry_A
_geom_hbond_distance_DH
_geom_hbond_distance_HA
_geom_hbond_distance_DA
_geom_hbond_angle_DHA
N1 H1N1 S2 3_565 0.88 2.897 3.688(4) 150
N2 H1N2 O1 . 0.88 1.91 2.642(3) 140
N2 H1N2 S1 . 0.88 2.49 2.997(3) 117
C2 H2A S2 3_565 0.95 2.77 3.556(4) 141
C6 H6 O1 . 0.95 2.43 2.760(4) 100
C14 H14 S2 . 0.95 2.50 3.184(4) 129
C15 H15A O1 1_545 0.99 2.39 3.366(4) 168

loop_
_geom_torsion_atom_site_label_1
_geom_torsion_atom_site_label_2
_geom_torsion_atom_site_label_3
_geom_torsion_atom_site_label_4
_geom_torsion
C6 C1 C2 C3 -0.8(5)
C7 C1 C2 C3 178.8(3)
C1 C2 C3 C4 0.5(5)
C2 C3 C4 C5 0.5(5)
C3 C4 C5 C6 -1.2(6)
C4 C5 C6 C1 0.9(6)
C2 C1 C6 C5 0.1(5)
C7 C1 C6 C5 -179.5(3)
C8 N1 C7 O1 -0.2(5)
C8 N1 C7 C1 179.1(3)
C6 C1 C7 O1 -4.3(5)
C2 C1 C7 O1 176.1(3)
C6 C1 C7 N1 176.3(3)
C2 C1 C7 N1 -3.3(5)
C9 N2 C8 N1 -178.3(3)
C9 N2 C8 S2 1.2(5)
C7 N1 C8 N2 2.1(5)
C7 N1 C8 S2 -177.5(3)
C8 N2 C9 C14 -13.0(5)
C8 N2 C9 C10 168.7(3)
C14 C9 C10 C11 -0.1(5)
N2 C9 C10 C11 178.3(3)
C14 C9 C10 S1 -178.7(2)
N2 C9 C10 S1 -0.3(4)
C15 S1 C10 C11 -63.3(3)
C15 S1 C10 C9 115.4(3)
C9 C10 C11 C12 -0.4(5)
S1 C10 C11 C12 178.3(3)
C10 C11 C12 C13 0.5(5)
C11 C12 C13 C14 -0.1(5)
C12 C13 C14 C9 -0.3(5)
C10 C9 C14 C13 0.4(5)
N2 C9 C14 C13 -177.9(3)
C10 S1 C15 C16 -163.3(2)
S1 C15 C16 C17 -136.0(3)
S1 C15 C16 C21 47.0(4)
C21 C16 C17 C18 1.2(5)
C15 C16 C17 C18 -175.9(3)
C16 C17 C18 C19 -1.4(5)
C17 C18 C19 C20 0.9(5)
C18 C19 C20 C21 -0.2(6)
C19 C20 C21 C16 0.1(6)
C17 C16 C21 C20 -0.6(5)
C15 C16 C21 C20 176.5(3)

loop_
_cod_related_entry_id
_cod_related_entry_database
_cod_related_entry_code
1 ChemSpider 30654406
